data_7203760
loop_
_publ_author_name
'S\'evignon, Marc'
'Macaud, Mathieu'
'Favre-R\'eguillon, Alain'
'Schulz, J\"urgen'
'Rocault, Muriel'
'Faure, Ren\'e'
'Vrinat, Michel'
'Lemaire, Marc'

_publ_section_title
;
 Ultra-deep desulfurization of transportation fuels via charge-transfer
 complexes under ambient conditions
;
_journal_issue 6
_journal_name_full 'Green Chemistry'
_journal_page_first 413
_journal_paper_doi 10.1039/b502672e
_journal_volume 7
_journal_year 2005
_chemical_formula_sum 'C29 H16 N4 O5 S'
_chemical_formula_weight 532.52
_chemical_name_systematic
;
?
;
_space_group_IT_number 14
_symmetry_cell_setting monoclinic
_symmetry_space_group_name_Hall '-P 2yn'
_symmetry_space_group_name_H-M 'P 1 21/n 1'
_atom_sites_solution_hydrogens geom
_atom_sites_solution_primary direct
_atom_sites_solution_secondary difmap
_audit_creation_method SHELXL-97
_cell_angle_alpha 90.00
_cell_angle_beta 98.189(2)
_cell_angle_gamma 90.00
_cell_formula_units_Z 4
_cell_length_a 7.7310(4)
_cell_length_b 15.1430(9)
_cell_length_c 21.1520(14)
_cell_measurement_reflns_used 9128
_cell_measurement_temperature 295(2)
_cell_measurement_theta_max 24.407
_cell_measurement_theta_min 0.998
_cell_volume 2451.0(3)
_computing_cell_refinement kappaCCD
_computing_data_collection KappaCCD
_computing_data_reduction 'Denzo and Scalepak (Otwinowski & Minor,1997)'
_computing_structure_refinement 'SHELXTL v 5.03'
_computing_structure_solution 'SHELXTL v 5.03'
_diffrn_ambient_temperature 295(2)
_diffrn_measured_fraction_theta_full 0.992
_diffrn_measured_fraction_theta_max 0.992
_diffrn_measurement_device_type KappaCCD
_diffrn_measurement_method kappaCCD
_diffrn_radiation_monochromator graphite
_diffrn_radiation_source 'fine-focus sealed tube'
_diffrn_radiation_type MoK\a
_diffrn_radiation_wavelength 0.71070
_diffrn_reflns_av_R_equivalents 0.1348
_diffrn_reflns_av_sigmaI/netI 0.1116
_diffrn_reflns_limit_h_max 8
_diffrn_reflns_limit_h_min 0
_diffrn_reflns_limit_k_max 17
_diffrn_reflns_limit_k_min -17
_diffrn_reflns_limit_l_max 24
_diffrn_reflns_limit_l_min -24
_diffrn_reflns_number 13094
_diffrn_reflns_theta_full 24.39
_diffrn_reflns_theta_max 24.39
_diffrn_reflns_theta_min 1.66
_exptl_absorpt_coefficient_mu 0.182
_exptl_absorpt_correction_T_max 0.9909
_exptl_absorpt_correction_T_min 0.8755
_exptl_absorpt_correction_type multi-scan
_exptl_absorpt_process_details 'Multiscan, sortav blessing (1995)'
_exptl_crystal_colour red
_exptl_crystal_density_diffrn 1.443
_exptl_crystal_density_method 'not measured'
_exptl_crystal_description needle
_exptl_crystal_F_000 1096
_exptl_crystal_size_max 0.75
_exptl_crystal_size_mid 0.05
_exptl_crystal_size_min 0.05
_refine_diff_density_max 0.236
_refine_diff_density_min -0.241
_refine_diff_density_rms 0.061
_refine_ls_extinction_method none
_refine_ls_goodness_of_fit_ref 0.986
_refine_ls_hydrogen_treatment mixed
_refine_ls_matrix_type full
_refine_ls_number_parameters 352
_refine_ls_number_reflns 3983
_refine_ls_number_restraints 0
_refine_ls_restrained_S_all 0.986
_refine_ls_R_factor_all 0.1471
_refine_ls_R_factor_gt 0.0677
_refine_ls_shift/su_max 0.003
_refine_ls_shift/su_mean 0.000
_refine_ls_structure_factor_coef Fsqd
_refine_ls_weighting_details 'calc w=1/[\s^2^(Fo^2^)+(0.1019P)^2^+0.0000P] where P=(Fo^2^+2Fc^2^)/3'
_refine_ls_weighting_scheme calc
_refine_ls_wR_factor_gt 0.1599
_refine_ls_wR_factor_ref 0.2079
_reflns_number_gt 2033
_reflns_number_total 3983
_reflns_threshold_expression >2sigma(I)
_cod_data_source_file b502672e.txt
_cod_data_source_block compound_4-1
_cod_depositor_comments
;
The following automatic conversions were performed:
'_symmetry_cell_setting' value 'Monoclinic' changed to 'monoclinic'
according to '/home/saulius/struct/CIF-dictionaries/cif_core.dic'
dictionary named 'cif_core.dic' version 2.4.1 from 2010-06-29.

Automatic conversion script
Id: cif_fix_enum 1527 2010-12-29 10:47:43Z saulius 
;
_cod_original_sg_symbol_H-M 'P 21 / n'
_cod_database_code 7203760

loop_
_symmetry_equiv_pos_as_xyz
'x, y, z'
'-x+1/2, y+1/2, -z+1/2'
'-x, -y, -z'
'x-1/2, -y-1/2, z-1/2'

loop_
_atom_site_label
_atom_site_type_symbol
_atom_site_fract_x
_atom_site_fract_y
_atom_site_fract_z
_atom_site_U_iso_or_equiv
_atom_site_adp_type
_atom_site_occupancy
_atom_site_symmetry_multiplicity
_atom_site_calc_flag
_atom_site_refinement_flags
_atom_site_disorder_assembly
_atom_site_disorder_group
C1 C 0.4124(6) 0.2860(3) 0.7640(2) 0.0469(13) Uani 1 1 d . . .
H1 H 0.4415 0.2391 0.7920 0.056 Uiso 1 1 calc R . .
C2 C 0.4668(6) 0.3716(3) 0.7794(2) 0.0439(12) Uani 1 1 d . . .
C3 C 0.4156(6) 0.4415(3) 0.7407(2) 0.0503(13) Uani 1 1 d . . .
H3 H 0.4478 0.4984 0.7540 0.060 Uiso 1 1 calc R . .
C4 C 0.3154(6) 0.4283(3) 0.6813(2) 0.0441(12) Uani 1 1 d . . .
C4A C 0.2664(6) 0.3421(3) 0.6619(2) 0.0387(11) Uani 1 1 d . . .
C4B C 0.1630(5) 0.3040(3) 0.6040(2) 0.0383(11) Uani 1 1 d . . .
C5 C 0.1020(6) 0.3364(3) 0.5420(2) 0.0424(11) Uani 1 1 d . . .
C6 C -0.0005(6) 0.2815(3) 0.4987(2) 0.0475(12) Uani 1 1 d . . .
H6 H -0.0461 0.3028 0.4586 0.057 Uiso 1 1 calc R . .
C7 C -0.0341(6) 0.1965(3) 0.5153(2) 0.0450(12) Uani 1 1 d . . .
C8 C 0.0333(6) 0.1594(3) 0.5730(2) 0.0436(12) Uani 1 1 d . . .
H8 H 0.0143 0.1005 0.5823 0.052 Uiso 1 1 calc R . .
C8A C 0.1306(6) 0.2145(3) 0.6162(2) 0.0370(11) Uani 1 1 d . . .
C9 C 0.2275(6) 0.1908(3) 0.6799(2) 0.0439(12) Uani 1 1 d . . .
C9A C 0.3134(6) 0.2738(3) 0.7055(2) 0.0381(11) Uani 1 1 d . . .
C10 C 0.2486(8) 0.5069(4) 0.6464(3) 0.0663(16) Uani 1 1 d . . .
C11 C 0.1601(7) 0.4176(4) 0.5177(2) 0.0549(14) Uani 1 1 d . . .
N1 N 0.5738(6) 0.3875(4) 0.8416(2) 0.0579(12) Uani 1 1 d . . .
N2 N 0.1936(8) 0.5712(3) 0.6243(3) 0.0973(19) Uani 1 1 d . . .
N3 N 0.2133(7) 0.4769(4) 0.4930(3) 0.0869(16) Uani 1 1 d . . .
N4 N -0.1415(6) 0.1398(4) 0.4679(2) 0.0610(12) Uani 1 1 d . . .
O1 O 0.2357(5) 0.1191(2) 0.70520(16) 0.0621(10) Uani 1 1 d . . .
O2 O 0.6347(5) 0.3236(3) 0.87213(17) 0.0687(11) Uani 1 1 d . . .
O3 O 0.5954(5) 0.4642(3) 0.8595(2) 0.0845(13) Uani 1 1 d . . .
O4 O -0.2084(5) 0.1730(3) 0.41817(19) 0.0767(12) Uani 1 1 d . . .
O5 O -0.1567(6) 0.0624(3) 0.4822(2) 0.0864(13) Uani 1 1 d . . .
S21 S -0.26827(16) 0.16380(9) 0.69260(6) 0.0502(4) Uani 1 1 d . . .
C21 C -0.4097(7) 0.3295(4) 0.5506(2) 0.0584(14) Uani 1 1 d . . .
H21 H -0.3935 0.3893 0.5431 0.070 Uiso 1 1 calc R . .
C22 C -0.5035(8) 0.2782(5) 0.5049(3) 0.0709(17) Uani 1 1 d . . .
H22 H -0.5478 0.3033 0.4658 0.085 Uiso 1 1 calc R . .
C23 C -0.5342(7) 0.1899(5) 0.5153(3) 0.0686(17) Uani 1 1 d . . .
H23 H -0.6012 0.1575 0.4834 0.082 Uiso 1 1 calc R . .
C24 C -0.4672(6) 0.1480(3) 0.5724(2) 0.0515(13) Uani 1 1 d . . .
C26 C -0.0853(7) 0.2912(4) 0.7702(2) 0.0568(14) Uani 1 1 d . . .
C27 C -0.0349(6) 0.3787(4) 0.7779(3) 0.0643(16) Uani 1 1 d . . .
H27 H 0.0341 0.3960 0.8155 0.077 Uiso 1 1 calc R . .
C28 C -0.0851(8) 0.4419(4) 0.7303(3) 0.0711(17) Uani 1 1 d . . .
H28 H -0.0527 0.5006 0.7376 0.085 Uiso 1 1 calc R . .
C29 C -0.1801(7) 0.4187(3) 0.6738(3) 0.0581(14) Uani 1 1 d . . .
H29 H -0.2073 0.4609 0.6419 0.070 Uiso 1 1 calc R . .
C30 C -0.3376(6) 0.2914(3) 0.6091(2) 0.0427(12) Uani 1 1 d . . .
C31 C -0.3679(6) 0.2013(3) 0.6190(2) 0.0428(12) Uani 1 1 d . . .
C32 C -0.2376(6) 0.3311(3) 0.6633(2) 0.0467(12) Uani 1 1 d . . .
C33 C -0.1869(6) 0.2694(3) 0.7124(2) 0.0447(12) Uani 1 1 d . . .
C34 C -0.4974(7) 0.0528(4) 0.5852(3) 0.0747(18) Uani 1 1 d . . .
H34A H -0.4403 0.0378 0.6271 0.112 Uiso 1 1 calc R . .
H34B H -0.4507 0.0172 0.5540 0.112 Uiso 1 1 calc R . .
H34C H -0.6206 0.0420 0.5826 0.112 Uiso 1 1 calc R . .
C35 C -0.0351(8) 0.2229(4) 0.8207(3) 0.0756(18) Uani 1 1 d . . .
H35A H -0.0830 0.1668 0.8061 0.113 Uiso 1 1 calc R . .
H35B H -0.0799 0.2395 0.8590 0.113 Uiso 1 1 calc R . .
H35C H 0.0900 0.2186 0.8292 0.113 Uiso 1 1 calc R . .

loop_
_atom_site_aniso_label
_atom_site_aniso_U_11
_atom_site_aniso_U_22
_atom_site_aniso_U_33
_atom_site_aniso_U_23
_atom_site_aniso_U_13
_atom_site_aniso_U_12
C1 0.049(3) 0.052(3) 0.041(3) 0.006(2) 0.012(2) 0.006(2)
C2 0.034(3) 0.059(4) 0.038(3) -0.008(3) 0.004(2) 0.000(2)
C3 0.058(3) 0.035(3) 0.060(3) -0.011(3) 0.012(3) -0.003(2)
C4 0.042(3) 0.039(3) 0.050(3) -0.001(2) 0.002(2) 0.000(2)
C4A 0.046(3) 0.037(3) 0.035(3) 0.003(2) 0.011(2) 0.003(2)
C4B 0.040(3) 0.038(3) 0.040(3) -0.001(2) 0.016(2) 0.003(2)
C5 0.038(3) 0.049(3) 0.041(3) 0.005(2) 0.006(2) 0.005(2)
C6 0.044(3) 0.060(4) 0.039(3) 0.006(3) 0.009(2) 0.005(2)
C7 0.038(3) 0.050(3) 0.046(3) -0.007(3) 0.004(2) 0.000(2)
C8 0.038(3) 0.043(3) 0.051(3) -0.001(3) 0.010(2) -0.005(2)
C8A 0.042(3) 0.034(3) 0.037(3) -0.002(2) 0.011(2) -0.002(2)
C9 0.051(3) 0.037(3) 0.046(3) 0.002(2) 0.016(2) -0.003(2)
C9A 0.042(3) 0.035(3) 0.038(3) -0.002(2) 0.008(2) -0.003(2)
C10 0.081(4) 0.037(3) 0.075(4) -0.001(3) -0.010(3) -0.007(3)
C11 0.061(4) 0.051(4) 0.051(3) 0.015(3) 0.003(3) 0.005(3)
N1 0.051(3) 0.070(4) 0.053(3) -0.010(3) 0.009(2) -0.001(3)
N2 0.130(5) 0.044(3) 0.106(4) 0.010(3) -0.023(4) 0.001(3)
N3 0.100(4) 0.072(4) 0.090(4) 0.031(3) 0.018(3) -0.004(3)
N4 0.050(3) 0.075(4) 0.057(3) -0.013(3) 0.003(2) -0.001(2)
O1 0.081(3) 0.043(2) 0.060(2) 0.0096(18) 0.0005(19) -0.0119(18)
O2 0.060(2) 0.089(3) 0.053(2) 0.002(2) -0.0052(19) 0.004(2)
O3 0.084(3) 0.085(3) 0.077(3) -0.025(3) -0.013(2) -0.009(2)
O4 0.059(2) 0.112(4) 0.054(2) -0.006(2) -0.008(2) -0.004(2)
O5 0.088(3) 0.072(3) 0.091(3) -0.016(3) -0.014(2) -0.019(2)
S21 0.0534(8) 0.0462(8) 0.0507(8) 0.0034(6) 0.0066(6) 0.0016(6)
C21 0.055(3) 0.068(4) 0.054(3) 0.007(3) 0.014(3) 0.006(3)
C22 0.075(4) 0.092(5) 0.047(3) 0.001(4) 0.012(3) 0.025(4)
C23 0.051(3) 0.099(5) 0.054(4) -0.031(4) 0.000(3) 0.009(3)
C24 0.038(3) 0.060(4) 0.057(3) -0.017(3) 0.005(2) 0.004(2)
C26 0.056(3) 0.064(4) 0.050(3) -0.013(3) 0.008(3) 0.008(3)
C27 0.042(3) 0.084(5) 0.067(4) -0.029(4) 0.008(3) -0.007(3)
C28 0.070(4) 0.053(4) 0.094(5) -0.021(4) 0.027(4) -0.009(3)
C29 0.058(3) 0.050(4) 0.070(4) 0.001(3) 0.021(3) 0.003(3)
C30 0.043(3) 0.046(3) 0.039(3) 0.004(2) 0.008(2) 0.004(2)
C31 0.033(3) 0.046(3) 0.050(3) -0.004(2) 0.009(2) 0.001(2)
C32 0.040(3) 0.044(3) 0.060(3) -0.003(3) 0.021(2) 0.003(2)
C33 0.039(3) 0.047(3) 0.049(3) -0.004(3) 0.011(2) 0.008(2)
C34 0.064(4) 0.065(4) 0.093(5) -0.031(3) 0.008(3) -0.015(3)
C35 0.063(4) 0.102(5) 0.059(4) -0.002(4) 0.000(3) 0.014(3)

loop_
_atom_type_symbol
_atom_type_description
_atom_type_scat_dispersion_real
_atom_type_scat_dispersion_imag
_atom_type_scat_source
C C 0.0033 0.0016 'International Tables Vol C Tables 4.2.6.8 and 6.1.1.4'
H H 0.0000 0.0000 'International Tables Vol C Tables 4.2.6.8 and 6.1.1.4'
O O 0.0106 0.0060 'International Tables Vol C Tables 4.2.6.8 and 6.1.1.4'
N N 0.0061 0.0033 'International Tables Vol C Tables 4.2.6.8 and 6.1.1.4'
S S 0.1246 0.1234 'International Tables Vol C Tables 4.2.6.8 and 6.1.1.4'

loop_
_geom_angle_atom_site_label_1
_geom_angle_atom_site_label_2
_geom_angle_atom_site_label_3
_geom_angle
_geom_angle_site_symmetry_1
_geom_angle_site_symmetry_3
_geom_angle_publ_flag
C9A C1 C2 116.7(4) . . ?
C9A C1 H1 121.7 . . ?
C2 C1 H1 121.7 . . ?
C3 C2 C1 122.2(4) . . ?
C3 C2 N1 119.2(5) . . ?
C1 C2 N1 118.5(5) . . ?
C2 C3 C4 120.5(4) . . ?
C2 C3 H3 119.8 . . ?
C4 C3 H3 119.8 . . ?
C3 C4 C4A 119.3(4) . . ?
C3 C4 C10 116.8(4) . . ?
C4A C4 C10 123.4(4) . . ?
C9A C4A C4 117.4(4) . . ?
C9A C4A C4B 108.4(4) . . ?
C4 C4A C4B 134.1(4) . . ?
C8A C4B C5 117.4(4) . . ?
C8A C4B C4A 108.2(4) . . ?
C5 C4B C4A 134.4(4) . . ?
C6 C5 C4B 118.9(4) . . ?
C6 C5 C11 117.1(4) . . ?
C4B C5 C11 123.4(4) . . ?
C7 C6 C5 120.2(4) . . ?
C7 C6 H6 119.9 . . ?
C5 C6 H6 119.9 . . ?
C6 C7 C8 123.3(4) . . ?
C6 C7 N4 118.8(5) . . ?
C8 C7 N4 117.9(5) . . ?
C7 C8 C8A 116.3(5) . . ?
C7 C8 H8 121.9 . . ?
C8A C8 H8 121.9 . . ?
C8 C8A C4B 123.7(4) . . ?
C8 C8A C9 127.6(4) . . ?
C4B C8A C9 108.5(4) . . ?
O1 C9 C9A 127.3(5) . . ?
O1 C9 C8A 127.2(4) . . ?
C9A C9 C8A 105.5(4) . . ?
C1 C9A C4A 123.7(4) . . ?
C1 C9A C9 127.2(4) . . ?
C4A C9A C9 109.0(4) . . ?
N2 C10 C4 173.8(6) . . ?
N3 C11 C5 172.2(6) . . ?
O2 N1 O3 124.2(5) . . ?
O2 N1 C2 117.9(5) . . ?
O3 N1 C2 117.9(5) . . ?
O4 N4 O5 124.7(5) . . ?
O4 N4 C7 118.3(5) . . ?
O5 N4 C7 117.0(5) . . ?
C31 S21 C33 90.8(2) . . ?
C22 C21 C30 119.5(5) . . ?
C22 C21 H21 120.2 . . ?
C30 C21 H21 120.2 . . ?
C21 C22 C23 121.6(6) . . ?
C21 C22 H22 119.2 . . ?
C23 C22 H22 119.2 . . ?
C22 C23 C24 121.8(5) . . ?
C22 C23 H23 119.1 . . ?
C24 C23 H23 119.1 . . ?
C23 C24 C31 116.2(5) . . ?
C23 C24 C34 123.3(5) . . ?
C31 C24 C34 120.5(5) . . ?
C27 C26 C33 116.3(5) . . ?
C27 C26 C35 122.6(5) . . ?
C33 C26 C35 121.2(5) . . ?
C26 C27 C28 121.7(5) . . ?
C26 C27 H27 119.2 . . ?
C28 C27 H27 119.2 . . ?
C29 C28 C27 121.0(5) . . ?
C29 C28 H28 119.5 . . ?
C27 C28 H28 119.5 . . ?
C28 C29 C32 120.1(5) . . ?
C28 C29 H29 120.0 . . ?
C32 C29 H29 120.0 . . ?
C31 C30 C21 118.4(5) . . ?
C31 C30 C32 111.9(4) . . ?
C21 C30 C32 129.7(5) . . ?
C30 C31 C24 122.4(5) . . ?
C30 C31 S21 112.9(3) . . ?
C24 C31 S21 124.7(4) . . ?
C29 C32 C33 117.4(5) . . ?
C29 C32 C30 130.4(5) . . ?
C33 C32 C30 112.2(4) . . ?
C26 C33 C32 123.5(5) . . ?
C26 C33 S21 124.4(4) . . ?
C32 C33 S21 112.1(4) . . ?
C24 C34 H34A 109.5 . . ?
C24 C34 H34B 109.5 . . ?
H34A C34 H34B 109.5 . . ?
C24 C34 H34C 109.5 . . ?
H34A C34 H34C 109.5 . . ?
H34B C34 H34C 109.5 . . ?
C26 C35 H35A 109.5 . . ?
C26 C35 H35B 109.5 . . ?
H35A C35 H35B 109.5 . . ?
C26 C35 H35C 109.5 . . ?
H35A C35 H35C 109.5 . . ?
H35B C35 H35C 109.5 . . ?

loop_
_geom_bond_atom_site_label_1
_geom_bond_atom_site_label_2
_geom_bond_distance
_geom_bond_site_symmetry_2
_geom_bond_publ_flag
C1 C9A 1.372(6) . ?
C1 C2 1.387(7) . ?
C1 H1 0.9300 . ?
C2 C3 1.363(6) . ?
C2 N1 1.470(6) . ?
C3 C4 1.392(6) . ?
C3 H3 0.9300 . ?
C4 C4A 1.404(6) . ?
C4 C10 1.456(8) . ?
C4A C9A 1.398(6) . ?
C4A C4B 1.482(6) . ?
C4B C8A 1.409(6) . ?
C4B C5 1.417(6) . ?
C5 C6 1.396(6) . ?
C5 C11 1.429(7) . ?
C6 C7 1.369(6) . ?
C6 H6 0.9300 . ?
C7 C8 1.377(6) . ?
C7 N4 1.482(7) . ?
C8 C8A 1.379(6) . ?
C8 H8 0.9300 . ?
C8A C9 1.490(6) . ?
C9 O1 1.209(5) . ?
C9 C9A 1.487(6) . ?
C10 N2 1.136(7) . ?
C11 N3 1.144(6) . ?
N1 O2 1.220(5) . ?
N1 O3 1.226(6) . ?
N4 O4 1.214(6) . ?
N4 O5 1.219(6) . ?
S21 C31 1.731(5) . ?
S21 C33 1.748(5) . ?
C21 C22 1.366(8) . ?
C21 C30 1.407(7) . ?
C21 H21 0.9300 . ?
C22 C23 1.381(8) . ?
C22 H22 0.9300 . ?
C23 C24 1.396(8) . ?
C23 H23 0.9300 . ?
C24 C31 1.413(7) . ?
C24 C34 1.492(7) . ?
C26 C27 1.383(8) . ?
C26 C33 1.395(7) . ?
C26 C35 1.497(7) . ?
C27 C28 1.403(8) . ?
C27 H27 0.9300 . ?
C28 C29 1.357(8) . ?
C28 H28 0.9300 . ?
C29 C32 1.408(7) . ?
C29 H29 0.9300 . ?
C30 C31 1.406(6) . ?
C30 C32 1.421(7) . ?
C32 C33 1.410(7) . ?
C34 H34A 0.9600 . ?
C34 H34B 0.9600 . ?
C34 H34C 0.9600 . ?
C35 H35A 0.9600 . ?
C35 H35B 0.9600 . ?
C35 H35C 0.9600 . ?

loop_
_geom_torsion_atom_site_label_1
_geom_torsion_atom_site_label_2
_geom_torsion_atom_site_label_3
_geom_torsion_atom_site_label_4
_geom_torsion
_geom_torsion_site_symmetry_1
_geom_torsion_site_symmetry_2
_geom_torsion_site_symmetry_3
_geom_torsion_site_symmetry_4
_geom_torsion_publ_flag
C9A C1 C2 C3 4.4(6) . . . . ?
C9A C1 C2 N1 -179.7(4) . . . . ?
C1 C2 C3 C4 -4.6(7) . . . . ?
N1 C2 C3 C4 179.5(4) . . . . ?
C2 C3 C4 C4A 0.5(7) . . . . ?
C2 C3 C4 C10 172.8(4) . . . . ?
C3 C4 C4A C9A 3.6(6) . . . . ?
C10 C4 C4A C9A -168.2(4) . . . . ?
C3 C4 C4A C4B 179.8(4) . . . . ?
C10 C4 C4A C4B 8.0(8) . . . . ?
C9A C4A C4B C8A 7.0(5) . . . . ?
C4 C4A C4B C8A -169.4(5) . . . . ?
C9A C4A C4B C5 -169.5(4) . . . . ?
C4 C4A C4B C5 14.1(8) . . . . ?
C8A C4B C5 C6 6.2(6) . . . . ?
C4A C4B C5 C6 -177.6(4) . . . . ?
C8A C4B C5 C11 -164.3(4) . . . . ?
C4A C4B C5 C11 12.0(7) . . . . ?
C4B C5 C6 C7 -3.0(6) . . . . ?
C11 C5 C6 C7 168.0(4) . . . . ?
C5 C6 C7 C8 -2.2(7) . . . . ?
C5 C6 C7 N4 -179.2(4) . . . . ?
C6 C7 C8 C8A 3.8(7) . . . . ?
N4 C7 C8 C8A -179.1(4) . . . . ?
C7 C8 C8A C4B -0.2(6) . . . . ?
C7 C8 C8A C9 -175.8(4) . . . . ?
C5 C4B C8A C8 -4.7(6) . . . . ?
C4A C4B C8A C8 178.1(4) . . . . ?
C5 C4B C8A C9 171.6(3) . . . . ?
C4A C4B C8A C9 -5.6(5) . . . . ?
C8 C8A C9 O1 -1.1(8) . . . . ?
C4B C8A C9 O1 -177.1(4) . . . . ?
C8 C8A C9 C9A 178.3(4) . . . . ?
C4B C8A C9 C9A 2.3(5) . . . . ?
C2 C1 C9A C4A 0.0(6) . . . . ?
C2 C1 C9A C9 -174.6(4) . . . . ?
C4 C4A C9A C1 -3.9(6) . . . . ?
C4B C4A C9A C1 179.0(4) . . . . ?
C4 C4A C9A C9 171.6(4) . . . . ?
C4B C4A C9A C9 -5.5(5) . . . . ?
O1 C9 C9A C1 -3.2(8) . . . . ?
C8A C9 C9A C1 177.4(4) . . . . ?
O1 C9 C9A C4A -178.5(4) . . . . ?
C8A C9 C9A C4A 2.1(5) . . . . ?
C3 C4 C10 N2 -40(6) . . . . ?
C4A C4 C10 N2 132(6) . . . . ?
C6 C5 C11 N3 -51(4) . . . . ?
C4B C5 C11 N3 119(4) . . . . ?
C3 C2 N1 O2 -171.7(4) . . . . ?
C1 C2 N1 O2 12.2(6) . . . . ?
C3 C2 N1 O3 8.6(6) . . . . ?
C1 C2 N1 O3 -167.5(4) . . . . ?
C6 C7 N4 O4 -6.3(6) . . . . ?
C8 C7 N4 O4 176.5(4) . . . . ?
C6 C7 N4 O5 174.0(4) . . . . ?
C8 C7 N4 O5 -3.2(6) . . . . ?
C30 C21 C22 C23 1.9(8) . . . . ?
C21 C22 C23 C24 -1.7(8) . . . . ?
C22 C23 C24 C31 0.6(7) . . . . ?
C22 C23 C24 C34 -179.9(5) . . . . ?
C33 C26 C27 C28 0.7(7) . . . . ?
C35 C26 C27 C28 -179.3(5) . . . . ?
C26 C27 C28 C29 -2.5(8) . . . . ?
C27 C28 C29 C32 3.3(8) . . . . ?
C22 C21 C30 C31 -1.2(7) . . . . ?
C22 C21 C30 C32 -179.4(5) . . . . ?
C21 C30 C31 C24 0.1(6) . . . . ?
C32 C30 C31 C24 178.7(4) . . . . ?
C21 C30 C31 S21 179.1(3) . . . . ?
C32 C30 C31 S21 -2.3(5) . . . . ?
C23 C24 C31 C30 0.2(6) . . . . ?
C34 C24 C31 C30 -179.4(4) . . . . ?
C23 C24 C31 S21 -178.7(3) . . . . ?
C34 C24 C31 S21 1.8(6) . . . . ?
C33 S21 C31 C30 1.1(3) . . . . ?
C33 S21 C31 C24 180.0(4) . . . . ?
C28 C29 C32 C33 -2.4(7) . . . . ?
C28 C29 C32 C30 179.9(5) . . . . ?
C31 C30 C32 C29 -179.4(5) . . . . ?
C21 C30 C32 C29 -1.1(8) . . . . ?
C31 C30 C32 C33 2.7(5) . . . . ?
C21 C30 C32 C33 -178.9(4) . . . . ?
C27 C26 C33 C32 0.1(7) . . . . ?
C35 C26 C33 C32 -179.9(4) . . . . ?
C27 C26 C33 S21 -179.0(4) . . . . ?
C35 C26 C33 S21 1.0(6) . . . . ?
C29 C32 C33 C26 0.7(6) . . . . ?
C30 C32 C33 C26 178.9(4) . . . . ?
C29 C32 C33 S21 179.9(3) . . . . ?
C30 C32 C33 S21 -1.9(5) . . . . ?
C31 S21 C33 C26 179.7(4) . . . . ?
C31 S21 C33 C32 0.5(3) . . . . ?
